data_7105945
loop_
_publ_author_name
'Fezile Lakadamyali'
'Erwin Reisner'

_publ_section_title
;
 Photocatalytic H2 Evolution from Neutral Water with a Molecular Cobalt
 Catalyst on a Dye-sensitised TiO2 Nanoparticle
;
_journal_name_full Chem.Commun.
_journal_page_first 1695
_journal_paper_doi 10.1039/c0cc04658b
_journal_volume 47
_journal_year 2011
_chemical_formula_moiety 'C19 H35 Cl Co N6 O7 P, C0.5 H2 O0.5'
_chemical_formula_sum 'C19.5 H37 Cl Co N6 O7.5 P'
_chemical_formula_weight 600.90
_chemical_name_common (NEt3H)[CoCl(dmgH)2(C5H4N-PO3H)]*0.5MeOH
_chemical_name_systematic
;
?
;
_space_group_IT_number 2
_symmetry_cell_setting triclinic
_symmetry_space_group_name_Hall '-P 1'
_symmetry_space_group_name_H-M 'P -1'
_atom_sites_solution_hydrogens geom
_atom_sites_solution_primary direct
_atom_sites_solution_secondary difmap
_audit_creation_method SHELXL-97
_cell_angle_alpha 113.768(5)
_cell_angle_beta 99.000(5)
_cell_angle_gamma 97.294(5)
_cell_formula_units_Z 2
_cell_length_a 8.171(5)
_cell_length_b 12.998(5)
_cell_length_c 14.602(5)
_cell_measurement_reflns_used 3869
_cell_measurement_temperature 100(2)
_cell_measurement_theta_max 28.3887
_cell_measurement_theta_min 3.1176
_cell_volume 1370.5(11)
_computing_cell_refinement
;
CrysAlis RED, Oxford Diffraction Ltd.,
Version 1.171.34.9 (release 08-12-2009 CrysAlis171 .NET)
(compiled Dec 8 2009,17:31:18)
;
_computing_data_collection
;
CrysAlis CCD, Oxford Diffraction Ltd.,
Version 1.171.34.9 (release 08-12-2009 CrysAlis171 .NET)
(compiled Dec 8 2009,17:31:18)
;
_computing_data_reduction
;
CrysAlis RED, Oxford Diffraction Ltd.,
Version 1.171.34.9 (release 08-12-2009 CrysAlis171 .NET)
(compiled Dec 8 2009,17:31:18)
;
_computing_molecular_graphics 'SHELXL-97 (Sheldrick, 1997)'
_computing_publication_material 'SHELXL-97 (Sheldrick, 1997)'
_computing_structure_refinement 'SHELXL-97 (Sheldrick, 1997)'
_computing_structure_solution 'SHELXS-97 (Sheldrick, 1990)'
_diffrn_ambient_temperature 100(2)
_diffrn_detector_area_resol_mean 8.3367
_diffrn_measured_fraction_theta_full 0.998
_diffrn_measured_fraction_theta_max 0.998
_diffrn_measurement_device_type 'Oxford Diffraction XCalibur 2'
_diffrn_measurement_method 'phi and omega'
_diffrn_radiation_monochromator graphite
_diffrn_radiation_source 'fine-focus sealed tube'
_diffrn_radiation_type MoK\a
_diffrn_radiation_wavelength 0.71069
_diffrn_reflns_av_R_equivalents 0.0406
_diffrn_reflns_av_sigmaI/netI 0.0658
_diffrn_reflns_limit_h_max 9
_diffrn_reflns_limit_h_min -9
_diffrn_reflns_limit_k_max 12
_diffrn_reflns_limit_k_min -15
_diffrn_reflns_limit_l_max 17
_diffrn_reflns_limit_l_min -16
_diffrn_reflns_number 8129
_diffrn_reflns_theta_full 25.02
_diffrn_reflns_theta_max 25.02
_diffrn_reflns_theta_min 3.12
_exptl_absorpt_coefficient_mu 0.833
_exptl_absorpt_correction_T_max 0.9595
_exptl_absorpt_correction_T_min 0.8188
_exptl_absorpt_correction_type multi-scan
_exptl_absorpt_process_details 'see below'
_exptl_crystal_colour brown
_exptl_crystal_density_diffrn 1.456
_exptl_crystal_density_method 'not measured'
_exptl_crystal_description needle
_exptl_crystal_F_000 630
_exptl_crystal_size_max 0.25
_exptl_crystal_size_mid 0.10
_exptl_crystal_size_min 0.05
_refine_diff_density_max 1.381
_refine_diff_density_min -0.597
_refine_diff_density_rms 0.092
_refine_ls_extinction_method none
_refine_ls_goodness_of_fit_ref 1.024
_refine_ls_hydrogen_treatment mixed
_refine_ls_matrix_type full
_refine_ls_number_parameters 380
_refine_ls_number_reflns 4830
_refine_ls_number_restraints 56
_refine_ls_restrained_S_all 1.028
_refine_ls_R_factor_all 0.0740
_refine_ls_R_factor_gt 0.0499
_refine_ls_shift/su_max 0.001
_refine_ls_shift/su_mean 0.000
_refine_ls_structure_factor_coef Fsqd
_refine_ls_weighting_details 'calc w=1/[\s^2^(Fo^2^)+(0.0860P)^2^+0.0000P] where P=(Fo^2^+2Fc^2^)/3'
_refine_ls_weighting_scheme calc
_refine_ls_wR_factor_gt 0.1369
_refine_ls_wR_factor_ref 0.1452
_reflns_number_gt 3361
_reflns_number_total 4830
_reflns_threshold_expression >2sigma(I)
_cod_data_source_file C0CC04658B.TXT
_cod_data_source_block (Et3NH)[CoP]
_cod_depositor_comments
;
The following automatic conversions were performed:

'_symmetry_cell_setting' value 'Triclinic' changed to 'triclinic'
according to the built-in table from CIF Core dictionary named
'cif_core.dic' version 2.4.1 from 2010-06-29.

Automatic conversion script
Id: cif_fix_values 1646 2011-03-28 12:23:43Z adriana 
;
_cod_original_sg_symbol_H-M P-1
_cod_original_formula_sum 'C19.50 H37 Cl Co N6 O7.50 P'
_cod_database_code 7105945

loop_
_symmetry_equiv_pos_as_xyz
'x, y, z'
'-x, -y, -z'

loop_
_atom_site_label
_atom_site_type_symbol
_atom_site_fract_x
_atom_site_fract_y
_atom_site_fract_z
_atom_site_U_iso_or_equiv
_atom_site_adp_type
_atom_site_occupancy
_atom_site_symmetry_multiplicity
_atom_site_calc_flag
_atom_site_refinement_flags
_atom_site_disorder_assembly
_atom_site_disorder_group
Co1 Co 0.56011(6) 0.41989(4) 0.72242(4) 0.02196(18) Uani 1 1 d . . .
Cl1 Cl 0.39331(13) 0.25029(9) 0.67622(9) 0.0379(3) Uani 1 1 d . . .
P1 P 1.03076(13) 0.92882(9) 0.85337(9) 0.0305(3) Uani 1 1 d D . .
O6 O 0.9212(3) 1.0141(2) 0.8933(2) 0.0325(7) Uani 1 1 d D . .
N1 N 0.7024(4) 0.5706(3) 0.7619(2) 0.0194(7) Uani 1 1 d . . .
O5 O 1.1004(3) 0.9268(2) 0.7642(2) 0.0349(7) Uani 1 1 d . . .
O2 O 0.7102(3) 0.4162(3) 0.9117(2) 0.0351(7) Uani 1 1 d . . .
O7 O 1.1802(3) 0.9422(3) 0.9416(2) 0.0345(7) Uani 1 1 d D . .
H3 H 1.1443 0.9524 0.9948 0.052 Uiso 1 1 calc RD . .
O4 O 0.4000(3) 0.4085(2) 0.53070(18) 0.0242(6) Uani 1 1 d . . .
O1 O 0.6619(4) 0.3317(2) 0.5319(2) 0.0278(6) Uani 1 1 d D . .
O3 O 0.4587(4) 0.5057(3) 0.9111(2) 0.0339(7) Uani 1 1 d D . .
C5 C 0.7664(5) 0.6440(3) 0.8608(3) 0.0248(9) Uani 1 1 d . . .
H5A H 0.7432 0.6215 0.9126 0.030 Uiso 1 1 calc R . .
C11 C 0.2810(5) 0.4941(3) 0.6674(3) 0.0220(8) Uani 1 1 d . . .
N5 N 0.3991(4) 0.4440(3) 0.6305(2) 0.0211(7) Uani 1 1 d . . .
C3 C 0.9007(5) 0.7863(3) 0.8160(3) 0.0243(9) Uani 1 1 d . . .
C1 C 0.7356(5) 0.6050(3) 0.6897(3) 0.0214(8) Uani 1 1 d . . .
H1B H 0.6891 0.5544 0.6193 0.026 Uiso 1 1 calc R . .
N4 N 0.4252(4) 0.4899(3) 0.8138(2) 0.0244(7) Uani 1 1 d . . .
C10 C 0.2970(5) 0.5213(3) 0.7763(3) 0.0237(9) Uani 1 1 d . . .
C7 C 0.8335(5) 0.3372(3) 0.7756(3) 0.0282(9) Uani 1 1 d . . .
N6 N 0.4395(5) 0.9813(3) 0.7753(3) 0.0471(11) Uani 1 1 d D . .
C13 C 0.1434(5) 0.5168(4) 0.6031(3) 0.0288(9) Uani 1 1 d . . .
H13A H 0.1928 0.5550 0.5651 0.043 Uiso 1 1 calc R . .
H13B H 0.0796 0.5664 0.6474 0.043 Uiso 1 1 calc R . .
H13C H 0.0671 0.4439 0.5545 0.043 Uiso 1 1 calc R . .
N2 N 0.6947(4) 0.3478(3) 0.6307(2) 0.0235(7) Uani 1 1 d . . .
C6 C 0.8181(5) 0.3115(3) 0.6667(3) 0.0279(9) Uani 1 1 d . . .
C2 C 0.8337(5) 0.7099(3) 0.7141(3) 0.0234(9) Uani 1 1 d . . .
H2B H 0.8560 0.7304 0.6610 0.028 Uiso 1 1 calc R . .
N3 N 0.7188(4) 0.3895(3) 0.8133(3) 0.0267(8) Uani 1 1 d . . .
C12 C 0.1764(5) 0.5771(4) 0.8383(3) 0.0300(10) Uani 1 1 d . . .
H12A H 0.1924 0.5670 0.9019 0.045 Uiso 1 1 calc R . .
H12B H 0.0597 0.5413 0.7984 0.045 Uiso 1 1 calc R . .
H12C H 0.1982 0.6593 0.8552 0.045 Uiso 1 1 calc R . .
C4 C 0.8648(5) 0.7510(3) 0.8897(3) 0.0270(9) Uani 1 1 d . . .
H4B H 0.9084 0.8009 0.9606 0.032 Uiso 1 1 calc R . .
C9 C 0.9644(5) 0.3014(4) 0.8339(4) 0.0406(12) Uani 1 1 d . . .
H11A H 0.9708 0.3423 0.9077 0.061 Uiso 1 1 calc R . .
H11B H 1.0750 0.3202 0.8199 0.061 Uiso 1 1 calc R . .
H11C H 0.9331 0.2184 0.8123 0.061 Uiso 1 1 calc R . .
C8 C 0.9342(5) 0.2487(4) 0.6056(4) 0.0376(11) Uani 1 1 d . . .
H10A H 0.9063 0.2438 0.5360 0.056 Uiso 1 1 calc R . .
H10B H 0.9206 0.1711 0.6020 0.056 Uiso 1 1 calc R . .
H10C H 1.0517 0.2902 0.6389 0.056 Uiso 1 1 calc R . .
C14 C 0.5061(5) 0.9140(4) 0.8283(4) 0.0405(12) Uani 1 1 d D B .
H14A H 0.4717 0.9339 0.8944 0.049 Uiso 1 1 calc R A 1
H14B H 0.6313 0.9271 0.8412 0.049 Uiso 1 1 calc R A 1
C15A C 0.424(3) 0.7899(19) 0.7518(11) 0.054(5) Uani 0.50 1 d P B 1
H15A H 0.4532 0.7379 0.7822 0.081 Uiso 0.50 1 calc PR B 1
H15B H 0.4661 0.7709 0.6888 0.081 Uiso 0.50 1 calc PR B 1
H15C H 0.3008 0.7813 0.7353 0.081 Uiso 0.50 1 calc PR B 1
C15B C 0.433(2) 0.7918(16) 0.7933(10) 0.031(3) Uani 0.50 1 d P B 2
H15D H 0.4942 0.7630 0.8381 0.046 Uiso 0.50 1 calc PR B 2
H15E H 0.4433 0.7486 0.7225 0.046 Uiso 0.50 1 calc PR B 2
H15F H 0.3133 0.7823 0.7958 0.046 Uiso 0.50 1 calc PR B 2
C16 C 0.5219(8) 1.1024(5) 0.8291(4) 0.0715(15) Uani 1 1 d DU C .
H16A H 0.5049 1.1387 0.7813 0.086 Uiso 1 1 calc R . .
H16B H 0.6453 1.1093 0.8512 0.086 Uiso 1 1 calc R . .
C17 C 0.4562(8) 1.1637(5) 0.9189(5) 0.0789(15) Uani 1 1 d U . .
H17A H 0.5153 1.2446 0.9527 0.118 Uiso 1 1 calc R C .
H17B H 0.4746 1.1289 0.9670 0.118 Uiso 1 1 calc R . .
H17C H 0.3346 1.1587 0.8972 0.118 Uiso 1 1 calc R . .
C18A C 0.4796(16) 0.9079(8) 0.6668(7) 0.0518(17) Uani 0.50 1 d PDU C 1
H18A H 0.6033 0.9136 0.6734 0.062 Uiso 0.50 1 calc PR C 1
H18B H 0.4237 0.8260 0.6397 0.062 Uiso 0.50 1 calc PR C 1
C19A C 0.4085(16) 0.9607(8) 0.5950(8) 0.0519(18) Uani 0.50 1 d PU C 1
H19A H 0.4361 0.9225 0.5280 0.078 Uiso 0.50 1 calc PR C 1
H19B H 0.4592 1.0431 0.6256 0.078 Uiso 0.50 1 calc PR C 1
H19C H 0.2851 0.9500 0.5860 0.078 Uiso 0.50 1 calc PR C 1
C18B C 0.4196(15) 0.9564(10) 0.6566(8) 0.0530(18) Uani 0.50 1 d PDU C 2
H18C H 0.3414 0.8818 0.6115 0.064 Uiso 0.50 1 calc PR C 2
H18D H 0.3749 1.0178 0.6437 0.064 Uiso 0.50 1 calc PR C 2
C19B C 0.603(2) 0.9540(14) 0.6363(13) 0.111(5) Uani 0.50 1 d PU C 2
H19D H 0.5951 0.9192 0.5620 0.167 Uiso 0.50 1 calc PR C 2
H19E H 0.6567 0.9085 0.6668 0.167 Uiso 0.50 1 calc PR C 2
H19F H 0.6700 1.0326 0.6673 0.167 Uiso 0.50 1 calc PR C 2
O8 O 0.8826(7) 1.0179(4) 0.6649(4) 0.0285(11) Uani 0.50 1 d PDU . .
H8 H 0.9678 1.0136 0.7026 0.043 Uiso 0.50 1 calc PRD . .
C21 C 0.8584(11) 0.9345(7) 0.5683(6) 0.0281(13) Uani 0.50 1 d PU . .
H21A H 0.7572 0.9382 0.5249 0.042 Uiso 0.50 1 calc PR . .
H21B H 0.8433 0.8592 0.5697 0.042 Uiso 0.50 1 calc PR . .
H21C H 0.9573 0.9458 0.5405 0.042 Uiso 0.50 1 calc PR . .
H2 H 0.548(5) 0.482(5) 0.925(5) 0.12(3) Uiso 1 1 d D . .
H1 H 0.568(5) 0.353(5) 0.525(5) 0.10(2) Uiso 1 1 d D . .
H4 H 0.327(3) 0.9682(7) 0.7610(9) 0.042(14) Uiso 1 1 d D . .

loop_
_atom_site_aniso_label
_atom_site_aniso_U_11
_atom_site_aniso_U_22
_atom_site_aniso_U_33
_atom_site_aniso_U_23
_atom_site_aniso_U_13
_atom_site_aniso_U_12
Co1 0.0193(3) 0.0283(3) 0.0234(3) 0.0158(2) 0.0036(2) 0.0078(2)
Cl1 0.0263(6) 0.0369(7) 0.0609(8) 0.0336(6) 0.0046(5) 0.0065(4)
P1 0.0189(5) 0.0254(6) 0.0375(7) 0.0056(5) 0.0022(5) 0.0045(4)
O6 0.0224(15) 0.0249(16) 0.0388(17) 0.0048(14) 0.0005(13) 0.0052(12)
N1 0.0163(16) 0.0247(18) 0.0202(17) 0.0103(15) 0.0046(13) 0.0114(13)
O5 0.0229(15) 0.0338(18) 0.0422(18) 0.0127(14) 0.0050(13) 0.0015(12)
O2 0.0267(16) 0.060(2) 0.0328(16) 0.0329(16) 0.0063(13) 0.0143(14)
O7 0.0198(15) 0.0356(18) 0.0345(17) 0.0039(15) 0.0005(13) 0.0054(12)
O4 0.0271(15) 0.0287(16) 0.0150(14) 0.0095(12) 0.0006(11) 0.0041(11)
O1 0.0296(17) 0.0299(17) 0.0247(15) 0.0103(13) 0.0086(13) 0.0109(13)
O3 0.0270(17) 0.065(2) 0.0234(16) 0.0281(16) 0.0089(13) 0.0209(15)
C5 0.023(2) 0.032(2) 0.018(2) 0.0077(19) 0.0056(17) 0.0127(17)
C11 0.020(2) 0.022(2) 0.024(2) 0.0122(18) 0.0012(16) 0.0046(16)
N5 0.0218(17) 0.0259(18) 0.0168(16) 0.0117(14) 0.0019(13) 0.0042(13)
C3 0.0164(19) 0.026(2) 0.029(2) 0.0080(18) 0.0052(17) 0.0113(16)
C1 0.020(2) 0.027(2) 0.019(2) 0.0091(18) 0.0047(16) 0.0115(16)
N4 0.0206(17) 0.037(2) 0.0214(18) 0.0182(16) 0.0034(14) 0.0071(14)
C10 0.018(2) 0.031(2) 0.026(2) 0.0153(19) 0.0039(16) 0.0047(16)
C7 0.019(2) 0.035(3) 0.039(2) 0.024(2) 0.0068(19) 0.0091(17)
N6 0.032(2) 0.049(3) 0.054(3) 0.024(2) 0.003(2) -0.0080(18)
C13 0.024(2) 0.040(3) 0.027(2) 0.020(2) 0.0004(18) 0.0120(18)
N2 0.0221(17) 0.0239(19) 0.0249(18) 0.0115(15) 0.0034(14) 0.0055(14)
C6 0.022(2) 0.021(2) 0.042(3) 0.014(2) 0.0067(19) 0.0065(16)
C2 0.022(2) 0.024(2) 0.025(2) 0.0109(18) 0.0049(17) 0.0084(16)
N3 0.0206(18) 0.038(2) 0.0310(19) 0.0240(17) 0.0051(15) 0.0083(15)
C12 0.025(2) 0.042(3) 0.027(2) 0.017(2) 0.0071(18) 0.0129(19)
C4 0.020(2) 0.031(2) 0.021(2) 0.0029(18) 0.0024(17) 0.0078(17)
C9 0.029(2) 0.049(3) 0.056(3) 0.033(3) 0.006(2) 0.019(2)
C8 0.032(2) 0.029(3) 0.049(3) 0.011(2) 0.014(2) 0.0098(19)
C14 0.021(2) 0.040(3) 0.058(3) 0.018(2) 0.006(2) 0.0121(19)
C15A 0.058(8) 0.040(7) 0.042(11) 0.004(10) -0.020(9) 0.021(6)
C15B 0.020(6) 0.031(6) 0.031(9) 0.003(8) -0.004(6) 0.014(4)
C16 0.086(3) 0.057(3) 0.055(3) 0.021(2) 0.007(3) -0.019(2)
C17 0.092(3) 0.062(3) 0.057(3) 0.015(2) 0.011(3) -0.026(2)
C18A 0.078(4) 0.033(4) 0.046(4) 0.023(3) 0.012(4) 0.004(3)
C19A 0.079(5) 0.033(4) 0.046(4) 0.022(3) 0.010(4) 0.004(3)
C18B 0.079(4) 0.034(4) 0.047(4) 0.022(3) 0.011(4) 0.003(3)
C19B 0.104(9) 0.131(14) 0.111(12) 0.056(11) 0.058(11) 0.013(10)
O8 0.038(2) 0.024(2) 0.024(2) 0.0106(17) -0.0001(19) 0.0192(19)
C21 0.042(3) 0.025(2) 0.023(2) 0.0122(18) 0.003(2) 0.023(2)

loop_
_atom_type_symbol
_atom_type_description
_atom_type_scat_dispersion_real
_atom_type_scat_dispersion_imag
_atom_type_scat_source
C C 0.0033 0.0016 'International Tables Vol C Tables 4.2.6.8 and 6.1.1.4'
H H 0.0000 0.0000 'International Tables Vol C Tables 4.2.6.8 and 6.1.1.4'
N N 0.0061 0.0033 'International Tables Vol C Tables 4.2.6.8 and 6.1.1.4'
O O 0.0106 0.0060 'International Tables Vol C Tables 4.2.6.8 and 6.1.1.4'
P P 0.1023 0.0942 'International Tables Vol C Tables 4.2.6.8 and 6.1.1.4'
Cl Cl 0.1484 0.1585 'International Tables Vol C Tables 4.2.6.8 and 6.1.1.4'
Co Co 0.3494 0.9721 'International Tables Vol C Tables 4.2.6.8 and 6.1.1.4'

loop_
_geom_angle_atom_site_label_1
_geom_angle_atom_site_label_2
_geom_angle_atom_site_label_3
_geom_angle
_geom_angle_site_symmetry_1
_geom_angle_site_symmetry_3
_geom_angle_publ_flag
N5 Co1 N4 81.74(13) . . ?
N5 Co1 N2 98.51(14) . . ?
N4 Co1 N2 179.31(13) . . ?
N5 Co1 N3 177.84(14) . . ?
N4 Co1 N3 98.67(14) . . ?
N2 Co1 N3 81.06(14) . . ?
N5 Co1 N1 90.90(13) . . ?
N4 Co1 N1 89.94(13) . . ?
N2 Co1 N1 90.71(13) . . ?
N3 Co1 N1 91.22(13) . . ?
N5 Co1 Cl1 87.78(10) . . ?
N4 Co1 Cl1 89.39(11) . . ?
N2 Co1 Cl1 89.97(10) . . ?
N3 Co1 Cl1 90.09(11) . . ?
N1 Co1 Cl1 178.60(9) . . ?
O5 P1 O6 117.21(18) . . ?
O5 P1 O7 108.85(17) . . ?
O6 P1 O7 111.14(16) . . ?
O5 P1 C3 108.33(17) . . ?
O6 P1 C3 106.46(17) . . ?
O7 P1 C3 103.97(18) . . ?
C5 N1 C1 117.9(3) . . ?
C5 N1 Co1 121.4(3) . . ?
C1 N1 Co1 120.6(3) . . ?
P1 O7 H3 109.5 . . ?
N2 O1 H1 103(4) . . ?
N4 O3 H2 110(5) . . ?
N1 C5 C4 122.1(4) . . ?
N1 C5 H5A 119.0 . . ?
C4 C5 H5A 119.0 . . ?
N5 C11 C10 112.5(3) . . ?
N5 C11 C13 122.5(3) . . ?
C10 C11 C13 125.0(3) . . ?
C11 N5 O4 120.6(3) . . ?
C11 N5 Co1 116.6(3) . . ?
O4 N5 Co1 122.7(2) . . ?
C2 C3 C4 117.1(4) . . ?
C2 C3 P1 122.1(3) . . ?
C4 C3 P1 120.8(3) . . ?
N1 C1 C2 122.4(4) . . ?
N1 C1 H1B 118.8 . . ?
C2 C1 H1B 118.8 . . ?
C10 N4 O3 121.6(3) . . ?
C10 N4 Co1 116.3(3) . . ?
O3 N4 Co1 122.1(2) . . ?
N4 C10 C11 112.8(3) . . ?
N4 C10 C12 123.0(3) . . ?
C11 C10 C12 124.2(3) . . ?
N3 C7 C6 112.5(3) . . ?
N3 C7 C9 124.5(4) . . ?
C6 C7 C9 122.9(4) . . ?
C16 N6 C14 111.8(4) . . ?
C16 N6 C18A 117.5(5) . . ?
C14 N6 C18A 96.8(5) . . ?
C16 N6 C18B 102.7(5) . . ?
C14 N6 C18B 128.6(6) . . ?
C18A N6 C18B 32.2(5) . . ?
C16 N6 H4 114.2(6) . . ?
C14 N6 H4 112.2(6) . . ?
C18A N6 H4 102.9(7) . . ?
C18B N6 H4 84.9(9) . . ?
C11 C13 H13A 109.5 . . ?
C11 C13 H13B 109.5 . . ?
H13A C13 H13B 109.5 . . ?
C11 C13 H13C 109.5 . . ?
H13A C13 H13C 109.5 . . ?
H13B C13 H13C 109.5 . . ?
C6 N2 O1 121.1(3) . . ?
C6 N2 Co1 116.6(3) . . ?
O1 N2 Co1 122.3(2) . . ?
N2 C6 C7 113.0(4) . . ?
N2 C6 C8 124.7(4) . . ?
C7 C6 C8 122.3(4) . . ?
C1 C2 C3 120.1(4) . . ?
C1 C2 H2B 119.9 . . ?
C3 C2 H2B 119.9 . . ?
C7 N3 O2 120.5(3) . . ?
C7 N3 Co1 116.8(3) . . ?
O2 N3 Co1 122.6(2) . . ?
C10 C12 H12A 109.5 . . ?
C10 C12 H12B 109.5 . . ?
H12A C12 H12B 109.5 . . ?
C10 C12 H12C 109.5 . . ?
H12A C12 H12C 109.5 . . ?
H12B C12 H12C 109.5 . . ?
C5 C4 C3 120.3(4) . . ?
C5 C4 H4B 119.8 . . ?
C3 C4 H4B 119.8 . . ?
C7 C9 H11A 109.5 . . ?
C7 C9 H11B 109.5 . . ?
H11A C9 H11B 109.5 . . ?
C7 C9 H11C 109.5 . . ?
H11A C9 H11C 109.5 . . ?
H11B C9 H11C 109.5 . . ?
C6 C8 H10A 109.5 . . ?
C6 C8 H10B 109.5 . . ?
H10A C8 H10B 109.5 . . ?
C6 C8 H10C 109.5 . . ?
H10A C8 H10C 109.5 . . ?
H10B C8 H10C 109.5 . . ?
C15B C14 N6 121.8(6) . . ?
C15B C14 C15A 22.6(8) . . ?
N6 C14 C15A 102.9(7) . . ?
C15B C14 H14A 91.4 . . ?
N6 C14 H14A 111.2 . . ?
C15A C14 H14A 111.2 . . ?
C15B C14 H14B 110.2 . . ?
N6 C14 H14B 111.2 . . ?
C15A C14 H14B 111.2 . . ?
H14A C14 H14B 109.1 . . ?
C14 C15A H15A 109.5 . . ?
C14 C15A H15B 109.5 . . ?
H15A C15A H15B 109.5 . . ?
C14 C15A H15C 109.5 . . ?
H15A C15A H15C 109.5 . . ?
H15B C15A H15C 109.5 . . ?
C14 C15B H15D 109.5 . . ?
C14 C15B H15E 109.5 . . ?
H15D C15B H15E 109.5 . . ?
C14 C15B H15F 109.5 . . ?
H15D C15B H15F 109.5 . . ?
H15E C15B H15F 109.5 . . ?
N6 C16 C17 112.3(5) . . ?
N6 C16 H16A 109.2 . . ?
C17 C16 H16A 109.2 . . ?
N6 C16 H16B 109.2 . . ?
C17 C16 H16B 109.2 . . ?
H16A C16 H16B 107.9 . . ?
C16 C17 H17A 109.5 . . ?
C16 C17 H17B 109.5 . . ?
H17A C17 H17B 109.5 . . ?
C16 C17 H17C 109.5 . . ?
H17A C17 H17C 109.5 . . ?
H17B C17 H17C 109.5 . . ?
C19A C18A N6 105.5(8) . . ?
C19A C18A H18A 110.6 . . ?
N6 C18A H18A 110.6 . . ?
C19A C18A H18B 110.6 . . ?
N6 C18A H18B 110.6 . . ?
H18A C18A H18B 108.8 . . ?
C18A C19A H19A 109.5 . . ?
C18A C19A H19B 109.5 . . ?
H19A C19A H19B 109.5 . . ?
C18A C19A H19C 109.5 . . ?
H19A C19A H19C 109.5 . . ?
H19B C19A H19C 109.5 . . ?
C19B C18B N6 105.6(10) . . ?
C19B C18B H18C 110.6 . . ?
N6 C18B H18C 110.6 . . ?
C19B C18B H18D 110.6 . . ?
N6 C18B H18D 110.6 . . ?
H18C C18B H18D 108.7 . . ?
C18B C19B H19D 109.5 . . ?
C18B C19B H19E 109.5 . . ?
H19D C19B H19E 109.5 . . ?
C18B C19B H19F 109.5 . . ?
H19D C19B H19F 109.5 . . ?
H19E C19B H19F 109.5 . . ?
C21 O8 H8 109.5 . . ?
O8 C21 H21A 109.5 . . ?
O8 C21 H21B 109.5 . . ?
H21A C21 H21B 109.5 . . ?
O8 C21 H21C 109.5 . . ?
H21A C21 H21C 109.5 . . ?
H21B C21 H21C 109.5 . . ?

loop_
_geom_bond_atom_site_label_1
_geom_bond_atom_site_label_2
_geom_bond_distance
_geom_bond_site_symmetry_2
_geom_bond_publ_flag
Co1 N5 1.876(3) . ?
Co1 N4 1.886(3) . ?
Co1 N2 1.896(3) . ?
Co1 N3 1.901(3) . ?
Co1 N1 1.955(3) . ?
Co1 Cl1 2.2188(14) . ?
P1 O5 1.492(3) . ?
P1 O6 1.505(3) . ?
P1 O7 1.566(3) . ?
P1 C3 1.833(4) . ?
N1 C5 1.340(5) . ?
N1 C1 1.350(5) . ?
O2 N3 1.351(4) . ?
O7 H3 0.8400 . ?
O4 N5 1.342(4) . ?
O1 N2 1.349(4) . ?
O1 H1 0.85(2) . ?
O3 N4 1.330(4) . ?
O3 H2 0.86(2) . ?
C5 C4 1.377(6) . ?
C5 H5A 0.9500 . ?
C11 N5 1.299(5) . ?
C11 C10 1.463(5) . ?
C11 C13 1.486(5) . ?
C3 C2 1.384(5) . ?
C3 C4 1.385(6) . ?
C1 C2 1.368(5) . ?
C1 H1B 0.9500 . ?
N4 C10 1.293(5) . ?
C10 C12 1.499(5) . ?
C7 N3 1.290(5) . ?
C7 C6 1.469(6) . ?
C7 C9 1.499(5) . ?
N6 C16 1.456(6) . ?
N6 C14 1.480(6) . ?
N6 C18A 1.597(10) . ?
N6 C18B 1.607(11) . ?
N6 H4 0.887(19) . ?
C13 H13A 0.9800 . ?
C13 H13B 0.9800 . ?
C13 H13C 0.9800 . ?
N2 C6 1.292(5) . ?
C6 C8 1.495(5) . ?
C2 H2B 0.9500 . ?
C12 H12A 0.9800 . ?
C12 H12B 0.9800 . ?
C12 H12C 0.9800 . ?
C4 H4B 0.9500 . ?
C9 H11A 0.9800 . ?
C9 H11B 0.9800 . ?
C9 H11C 0.9800 . ?
C8 H10A 0.9800 . ?
C8 H10B 0.9800 . ?
C8 H10C 0.9800 . ?
C14 C15B 1.47(2) . ?
C14 C15A 1.53(2) . ?
C14 H14A 0.9900 . ?
C14 H14B 0.9900 . ?
C15A H15A 0.9800 . ?
C15A H15B 0.9800 . ?
C15A H15C 0.9800 . ?
C15B H15D 0.9800 . ?
C15B H15E 0.9800 . ?
C15B H15F 0.9800 . ?
C16 C17 1.459(8) . ?
C16 H16A 0.9900 . ?
C16 H16B 0.9900 . ?
C17 H17A 0.9800 . ?
C17 H17B 0.9800 . ?
C17 H17C 0.9800 . ?
C18A C19A 1.549(14) . ?
C18A H18A 0.9900 . ?
C18A H18B 0.9900 . ?
C19A H19A 0.9800 . ?
C19A H19B 0.9800 . ?
C19A H19C 0.9800 . ?
C18B C19B 1.571(19) . ?
C18B H18C 0.9900 . ?
C18B H18D 0.9900 . ?
C19B H19D 0.9800 . ?
C19B H19E 0.9800 . ?
C19B H19F 0.9800 . ?
O8 C21 1.352(9) . ?
O8 H8 0.8400 . ?
C21 H21A 0.9800 . ?
C21 H21B 0.9800 . ?
C21 H21C 0.9800 . ?

loop_
_geom_hbond_atom_site_label_D
_geom_hbond_atom_site_label_H
_geom_hbond_atom_site_label_A
_geom_hbond_distance_DH
_geom_hbond_distance_HA
_geom_hbond_distance_DA
_geom_hbond_angle_DHA
_geom_hbond_site_symmetry_A
O7 H3 O6 0.84 1.71 2.543(4) 174.9 2_777
O8 H8 O5 0.84 2.02 2.791(6) 152.1 .
O3 H2 O2 0.86(2) 1.66(3) 2.487(4) 162(7) .
O3 H2 N3 0.86(2) 2.36(5) 2.977(5) 129(6) .
O1 H1 O4 0.85(2) 1.63(2) 2.474(4) 170(7) .
O1 H1 N5 0.85(2) 2.30(5) 2.981(4) 137(6) .
N6 H4 O5 0.887(19) 1.88(2) 2.734(5) 162.1(10) 1_455
